data_1517510
loop_
_publ_author_name
'Bailey, Stephen J.'
'Wales, Steven M.'
'Willis, Anthony C.'
'Keller, Paul A.'

_publ_section_title
;
 Ring-opening and -expansion of 2,2'-biaziridine: access to diverse
 enantiopure linear and bicyclic vicinal diamines.
;
_journal_issue 16
_journal_name_full 'Organic letters'
_journal_page_first 4344
_journal_page_last 4347
_journal_paper_doi 10.1021/ol502164b
_journal_volume 16
_journal_year 2014
_chemical_absolute_configuration ad
_chemical_compound_source ' from U of Wollongong'
_chemical_formula_moiety 'C24 H25 Br N2 O4 S2'
_chemical_formula_sum 'C24 H25 Br N2 O4 S2'
_chemical_formula_weight 549.51
_space_group_IT_number 4
_symmetry_cell_setting monoclinic
_symmetry_space_group_name_Hall 'P 2yb'
_symmetry_space_group_name_H-M 'P 1 21 1'
_atom_sites_solution_hydrogens geom
_atom_sites_solution_primary direct
_audit_creation_date 13-08-27
_audit_creation_method CRYSTALS_ver_14.40
_audit_update_record
;
2013-08-29 - Report on C24 H25 Br N2 O4 S2
             by Anthony C. Willis
             for Paul Keller



2013-08-29 - passes checkcif tests with minor warnings  
;
_cell_angle_alpha 90
_cell_angle_beta 106.0686(17)
_cell_angle_gamma 90
_cell_formula_units_Z 4
_cell_length_a 14.4613(7)
_cell_length_b 11.6161(4)
_cell_length_c 15.1339(8)
_cell_measurement_reflns_used 117504
_cell_measurement_temperature 200
_cell_measurement_theta_max 25
_cell_measurement_theta_min 3
_cell_volume 2442.9(2)
_computing_cell_refinement 'DENZO/SCALEPACK (Otwinowski & Minor, 1997)'
_computing_data_collection 'COLLECT (Nonius, 2001).'
_computing_data_reduction 'DENZO/SCALEPACK (Otwinowski & Minor, 1997)'
_computing_molecular_graphics
; 
ORTEP-II (Johnson 1976) in teXsan (MSC, 1992-1997)
;
_computing_publication_material 'CRYSTALS (Betteridge et al., 2003)'
_computing_structure_refinement 'CRYSTALS (Betteridge et al., 2003)'
_computing_structure_solution 'SIR92 (Altomare et al., 1994)'
_diffrn_ambient_temperature 200
_diffrn_measured_fraction_theta_full 0.998
_diffrn_measured_fraction_theta_max 0.998
_diffrn_measurement_device Area
_diffrn_measurement_device_type 'Nonius KappaCCD'
_diffrn_measurement_method ' \f and \w scans with CCD '
_diffrn_radiation_monochromator graphite
_diffrn_radiation_type 'Mo K\a'
_diffrn_radiation_wavelength 0.71073
_diffrn_reflns_av_R_equivalents 0.102
_diffrn_reflns_limit_h_max 17
_diffrn_reflns_limit_h_min -17
_diffrn_reflns_limit_k_max 13
_diffrn_reflns_limit_k_min -13
_diffrn_reflns_limit_l_max 18
_diffrn_reflns_limit_l_min -18
_diffrn_reflns_number 31531
_diffrn_reflns_theta_full 25.006
_diffrn_reflns_theta_max 25.006
_diffrn_reflns_theta_min 2.779
_diffrn_standards_number 0
_exptl_absorpt_coefficient_mu 1.887
_exptl_absorpt_correction_T_max 0.949
_exptl_absorpt_correction_T_min 0.529
_exptl_absorpt_correction_type integration
_exptl_absorpt_process_details
;
via Gaussian method (Coppens, 1970) implemented in maXus (2000)
;
_exptl_crystal_colour colourless
_exptl_crystal_density_diffrn 1.494
_exptl_crystal_density_method 'not measured'
_exptl_crystal_description lath
_exptl_crystal_F_000 1128
_exptl_crystal_size_max 0.600
_exptl_crystal_size_mid 0.110
_exptl_crystal_size_min 0.030
_refine_diff_density_max 1.13
_refine_diff_density_min -1.00
_refine_ls_abs_structure_details 'Flack (1983), 4010 Friedel-pairs'
_refine_ls_abs_structure_Flack -0.004(9)
_refine_ls_extinction_method None
_refine_ls_goodness_of_fit_ref 0.9888
_refine_ls_hydrogen_treatment constr
_refine_ls_matrix_type full
_refine_ls_number_parameters 596
_refine_ls_number_reflns 8525
_refine_ls_number_restraints 1
_refine_ls_R_factor_all 0.0766
_refine_ls_R_factor_gt 0.0542
_refine_ls_shift/su_max 0.0015002
_refine_ls_shift/su_mean 0.0001787
_refine_ls_structure_factor_coef Fsqd
_refine_ls_weighting_details
;
 Method= Modified Sheldrick 
 w=1/[\s^2^(F^2^) + ( 0.07P)^2^ + 3.18P] 
 ,where P=(max(Fo^2^,0) + 2Fc^2^)/3 
;
_refine_ls_weighting_scheme calc
_refine_ls_wR_factor_all 0.1313
_refine_ls_wR_factor_gt 0.1183
_refine_ls_wR_factor_ref 0.1313
_reflns_limit_h_max 16
_reflns_limit_h_min -17
_reflns_limit_k_max 13
_reflns_limit_k_min -13
_reflns_limit_l_max 18
_reflns_limit_l_min 0
_reflns_number_gt 6580
_reflns_number_total 8525
_reflns_threshold_expression I>2.0\s(I)
_oxford_diffrn_Wilson_B_factor 4.16
_oxford_diffrn_Wilson_scale 7.58
_oxford_refine_ls_r_factor_ref 0.0766
_oxford_refine_ls_scale 0.3697(4)
_oxford_reflns_number_all 8525
_oxford_reflns_threshold_expression_ref I>-10.0\s(I)
_oxford_structure_analysis_title 'kel1304a At 17:44 on 26/ 8/13'
_cod_data_source_file ol502164b_si_002.cif
_cod_data_source_block kel1304a
_cod_original_sg_symbol_Hall 'P 2yb '
_cod_original_sg_symbol_H-M 'P 1 21 1 '
_cod_database_code 1517510

loop_
_symmetry_equiv_pos_as_xyz
x,y,z
-x,y+1/2,-z

loop_
_atom_site_label
_atom_site_type_symbol
_atom_site_fract_x
_atom_site_fract_y
_atom_site_fract_z
_atom_site_U_iso_or_equiv
_atom_site_occupancy
_atom_site_adp_type
_atom_site_refinement_flags_posn
Br1 Br 0.63826(6) 0.69892(8) 0.85730(6) 0.0681 1.0000 Uani .
Br2 Br 0.64049(7) 0.25854(8) 0.30903(6) 0.0777 1.0000 Uani .
S1 S 0.43395(11) 0.39734(14) 0.57150(10) 0.0443 1.0000 Uani .
S2 S 0.17203(11) 0.48664(14) 0.80787(11) 0.0463 1.0000 Uani .
S3 S 0.45817(11) 0.51745(15) 0.08915(10) 0.0462 1.0000 Uani .
S4 S 0.17423(10) 0.51304(14) 0.30390(10) 0.0415 1.0000 Uani .
O1 O 0.3903(3) 0.5074(4) 0.5411(3) 0.0520 1.0000 Uani .
O2 O 0.3909(3) 0.2968(4) 0.5225(3) 0.0560 1.0000 Uani .
O3 O 0.1354(3) 0.4697(4) 0.7110(3) 0.0628 1.0000 Uani .
O4 O 0.1608(4) 0.5959(4) 0.8471(4) 0.0665 1.0000 Uani .
O5 O 0.4450(3) 0.6401(4) 0.0809(3) 0.0579 1.0000 Uani .
O6 O 0.3883(3) 0.4455(5) 0.0279(3) 0.0621 1.0000 Uani .
O7 O 0.1486(3) 0.4954(4) 0.2073(3) 0.0528 1.0000 Uani .
O8 O 0.1466(3) 0.6170(3) 0.3409(3) 0.0523 1.0000 Uani .
N1 N 0.4406(3) 0.3756(4) 0.6814(3) 0.0407 1.0000 Uani .
N2 N 0.2860(3) 0.4598(4) 0.8337(3) 0.0452 1.0000 Uani .
N3 N 0.4640(4) 0.4701(4) 0.1942(3) 0.0419 1.0000 Uani .
N4 N 0.2900(3) 0.5068(4) 0.3387(3) 0.0425 1.0000 Uani .
C1 C 0.5393(5) 0.4525(5) 0.8372(4) 0.0473 1.0000 Uani .
C2 C 0.4688(4) 0.4762(5) 0.7447(4) 0.0409 1.0000 Uani .
C3 C 0.3670(4) 0.4382(5) 0.7172(4) 0.0431 1.0000 Uani .
C4 C 0.3229(5) 0.3740(5) 0.7823(4) 0.0496 1.0000 Uani .
C5 C 0.6422(4) 0.4558(5) 0.8335(4) 0.0430 1.0000 Uani .
C6 C 0.6943(4) 0.5558(5) 0.8411(4) 0.0477 1.0000 Uani .
C7 C 0.7899(5) 0.5567(6) 0.8360(5) 0.0593 1.0000 Uani .
C8 C 0.8322(5) 0.4555(8) 0.8222(5) 0.0695 1.0000 Uani .
C9 C 0.7803(5) 0.3527(6) 0.8141(5) 0.0657 1.0000 Uani .
C10 C 0.6872(5) 0.3523(5) 0.8191(5) 0.0553 1.0000 Uani .
C11 C 0.5557(4) 0.4045(5) 0.5737(4) 0.0423 1.0000 Uani .
C12 C 0.6033(5) 0.5096(6) 0.5897(4) 0.0507 1.0000 Uani .
C13 C 0.6992(5) 0.5149(6) 0.5914(4) 0.0566 1.0000 Uani .
C14 C 0.7479(5) 0.4151(6) 0.5775(4) 0.0529 1.0000 Uani .
C15 C 0.6978(5) 0.3137(6) 0.5610(5) 0.0554 1.0000 Uani .
C16 C 0.6021(5) 0.3068(5) 0.5584(4) 0.0484 1.0000 Uani .
C17 C 0.8525(5) 0.4221(8) 0.5797(6) 0.0797 1.0000 Uani .
C18 C 0.1189(4) 0.3824(5) 0.8633(4) 0.0390 1.0000 Uani .
C19 C 0.0642(4) 0.2951(5) 0.8145(4) 0.0488 1.0000 Uani .
C20 C 0.0212(4) 0.2157(5) 0.8586(5) 0.0535 1.0000 Uani .
C21 C 0.0314(4) 0.2243(5) 0.9517(5) 0.0483 1.0000 Uani .
C22 C 0.0887(5) 0.3128(5) 1.0005(4) 0.0492 1.0000 Uani .
C23 C 0.1320(4) 0.3900(5) 0.9575(4) 0.0434 1.0000 Uani .
C24 C -0.0193(5) 0.1402(6) 0.9986(6) 0.0663 1.0000 Uani .
C25 C 0.5687(4) 0.5088(6) 0.3557(4) 0.0458 1.0000 Uani .
C26 C 0.4978(4) 0.5531(5) 0.2705(4) 0.0412 1.0000 Uani .
C27 C 0.3939(4) 0.5228(5) 0.2389(4) 0.0394 1.0000 Uani .
C28 C 0.3450(4) 0.4396(5) 0.2889(4) 0.0443 1.0000 Uani .
C29 C 0.6699(5) 0.5007(6) 0.3457(4) 0.0492 1.0000 Uani .
C30 C 0.7099(5) 0.4006(6) 0.3233(4) 0.0537 1.0000 Uani .
C31 C 0.8007(5) 0.3964(6) 0.3111(5) 0.0557 1.0000 Uani .
C32 C 0.8542(5) 0.4954(7) 0.3210(5) 0.0675 1.0000 Uani .
C33 C 0.8144(6) 0.5978(6) 0.3450(5) 0.0708 1.0000 Uani .
C34 C 0.7333(4) 0.6086(5) 0.3616(4) 0.0403 1.0000 Uani .
C35 C 0.5730(4) 0.4824(5) 0.0822(4) 0.0416 1.0000 Uani .
C36 C 0.6406(4) 0.5674(5) 0.0869(4) 0.0482 1.0000 Uani .
C37 C 0.7325(5) 0.5381(6) 0.0852(4) 0.0523 1.0000 Uani .
C38 C 0.7589(5) 0.4247(6) 0.0789(4) 0.0505 1.0000 Uani .
C39 C 0.6897(5) 0.3404(5) 0.0711(4) 0.0497 1.0000 Uani .
C40 C 0.5968(5) 0.3666(5) 0.0731(4) 0.0483 1.0000 Uani .
C41 C 0.8588(5) 0.3937(7) 0.0788(5) 0.0628 1.0000 Uani .
C42 C 0.1234(4) 0.4008(5) 0.3537(4) 0.0357 1.0000 Uani .
C43 C 0.0767(4) 0.3092(5) 0.3005(4) 0.0465 1.0000 Uani .
C44 C 0.0284(5) 0.2286(5) 0.3385(4) 0.0531 1.0000 Uani .
C45 C 0.0249(4) 0.2382(5) 0.4287(4) 0.0475 1.0000 Uani .
C46 C 0.0749(4) 0.3286(5) 0.4812(4) 0.0467 1.0000 Uani .
C47 C 0.1253(4) 0.4081(5) 0.4454(4) 0.0397 1.0000 Uani .
C48 C -0.0324(5) 0.1555(6) 0.4674(5) 0.0609 1.0000 Uani .
H2 H 0.3168 0.4693 0.8896 0.0539 1.0000 Uiso R
H4 H 0.3177 0.5245 0.3942 0.0507 1.0000 Uiso R
H11 H 0.5313 0.5106 0.8808 0.0569 1.0000 Uiso R
H12 H 0.5248 0.3787 0.8583 0.0571 1.0000 Uiso R
H21 H 0.4802 0.5490 0.7174 0.0489 1.0000 Uiso R
H31 H 0.3202 0.4859 0.6709 0.0520 1.0000 Uiso R
H41 H 0.3706 0.3268 0.8235 0.0592 1.0000 Uiso R
H42 H 0.2709 0.3252 0.7480 0.0589 1.0000 Uiso R
H71 H 0.8237 0.6251 0.8414 0.0710 1.0000 Uiso R
H81 H 0.8944 0.4564 0.8179 0.0828 1.0000 Uiso R
H91 H 0.8095 0.2841 0.8056 0.0792 1.0000 Uiso R
H101 H 0.6515 0.2782 0.8143 0.0639 1.0000 Uiso R
H121 H 0.5718 0.5746 0.6004 0.0609 1.0000 Uiso R
H131 H 0.7319 0.5847 0.6016 0.0678 1.0000 Uiso R
H151 H 0.7289 0.2469 0.5515 0.0656 1.0000 Uiso R
H161 H 0.5709 0.2373 0.5465 0.0579 1.0000 Uiso R
H171 H 0.8825 0.3498 0.5966 0.1191 1.0000 Uiso R
H172 H 0.8848 0.4784 0.6241 0.1189 1.0000 Uiso R
H173 H 0.8593 0.4434 0.5207 0.1191 1.0000 Uiso R
H191 H 0.0571 0.2889 0.7515 0.0588 1.0000 Uiso R
H201 H -0.0144 0.1559 0.8255 0.0639 1.0000 Uiso R
H221 H 0.0977 0.3202 1.0631 0.0589 1.0000 Uiso R
H231 H 0.1703 0.4461 0.9921 0.0522 1.0000 Uiso R
H241 H -0.0146 0.1665 1.0600 0.0999 1.0000 Uiso R
H242 H 0.0099 0.0656 1.0024 0.1000 1.0000 Uiso R
H243 H -0.0861 0.1345 0.9639 0.1002 1.0000 Uiso R
H251 H 0.5707 0.5608 0.4072 0.0551 1.0000 Uiso R
H252 H 0.5485 0.4336 0.3694 0.0546 1.0000 Uiso R
H261 H 0.5135 0.6290 0.2497 0.0491 1.0000 Uiso R
H271 H 0.3508 0.5789 0.1993 0.0471 1.0000 Uiso R
H281 H 0.3013 0.3903 0.2454 0.0529 1.0000 Uiso R
H282 H 0.3913 0.3912 0.3310 0.0529 1.0000 Uiso R
H311 H 0.8238 0.3262 0.2967 0.0671 1.0000 Uiso R
H321 H 0.9156 0.4951 0.3112 0.0811 1.0000 Uiso R
H331 H 0.8506 0.6637 0.3490 0.0851 1.0000 Uiso R
H341 H 0.7097 0.6738 0.3793 0.0484 1.0000 Uiso R
H361 H 0.6245 0.6439 0.0924 0.0578 1.0000 Uiso R
H371 H 0.7764 0.5962 0.0871 0.0625 1.0000 Uiso R
H391 H 0.7060 0.2642 0.0651 0.0600 1.0000 Uiso R
H401 H 0.5521 0.3088 0.0682 0.0579 1.0000 Uiso R
H411 H 0.8748 0.3207 0.1086 0.0940 1.0000 Uiso R
H412 H 0.8623 0.3880 0.0171 0.0941 1.0000 Uiso R
H413 H 0.9031 0.4498 0.1115 0.0940 1.0000 Uiso R
H431 H 0.0780 0.3028 0.2401 0.0557 1.0000 Uiso R
H441 H -0.0014 0.1679 0.3027 0.0640 1.0000 Uiso R
H461 H 0.0741 0.3360 0.5424 0.0561 1.0000 Uiso R
H471 H 0.1609 0.4671 0.4815 0.0480 1.0000 Uiso R
H481 H -0.0258 0.1744 0.5306 0.0909 1.0000 Uiso R
H482 H -0.0983 0.1586 0.4357 0.0912 1.0000 Uiso R
H483 H -0.0098 0.0798 0.4654 0.0914 1.0000 Uiso R

loop_
_atom_site_aniso_label
_atom_site_aniso_U_11
_atom_site_aniso_U_22
_atom_site_aniso_U_33
_atom_site_aniso_U_23
_atom_site_aniso_U_13
_atom_site_aniso_U_12
Br1 0.0815(5) 0.0363(3) 0.0922(6) 0.0060(4) 0.0336(4) 0.0041(3)
Br2 0.1025(7) 0.0446(4) 0.0810(6) 0.0022(4) 0.0169(4) -0.0108(4)
S1 0.0526(9) 0.0440(8) 0.0378(8) 0.0017(7) 0.0151(7) 0.0020(7)
S2 0.0467(9) 0.0477(9) 0.0464(9) 0.0054(7) 0.0160(7) 0.0058(7)
S3 0.0501(9) 0.0512(9) 0.0369(8) 0.0072(7) 0.0114(7) 0.0034(7)
S4 0.0416(8) 0.0414(8) 0.0416(8) 0.0019(7) 0.0116(6) 0.0019(7)
O1 0.060(3) 0.051(3) 0.047(2) 0.008(2) 0.018(2) 0.008(2)
O2 0.061(3) 0.060(3) 0.046(3) -0.013(2) 0.012(2) -0.007(2)
O3 0.065(3) 0.080(3) 0.041(3) 0.014(2) 0.009(2) 0.010(2)
O4 0.083(3) 0.043(3) 0.089(4) 0.004(2) 0.049(3) 0.003(2)
O5 0.071(3) 0.048(3) 0.058(3) 0.023(2) 0.023(2) 0.021(2)
O6 0.051(3) 0.091(3) 0.042(3) -0.001(2) 0.010(2) -0.007(2)
O7 0.055(3) 0.060(3) 0.041(2) 0.007(2) 0.010(2) 0.005(2)
O8 0.060(3) 0.037(2) 0.065(3) 0.002(2) 0.026(2) 0.0034(19)
N1 0.046(3) 0.035(3) 0.045(3) 0.003(2) 0.019(2) 0.005(2)
N2 0.037(3) 0.063(3) 0.037(3) -0.002(2) 0.012(2) -0.004(2)
N3 0.050(3) 0.038(3) 0.039(3) 0.003(2) 0.016(2) 0.002(2)
N4 0.036(3) 0.050(3) 0.041(3) -0.008(2) 0.012(2) -0.005(2)
C1 0.058(4) 0.047(4) 0.039(4) 0.008(3) 0.017(3) -0.004(3)
C2 0.048(3) 0.038(3) 0.038(3) 0.006(3) 0.014(3) 0.002(3)
C3 0.050(4) 0.041(3) 0.042(4) 0.005(3) 0.020(3) 0.008(3)
C4 0.055(4) 0.047(4) 0.054(4) 0.010(3) 0.028(3) 0.004(3)
C5 0.050(4) 0.043(3) 0.032(3) 0.005(3) 0.005(3) -0.001(3)
C6 0.051(4) 0.041(3) 0.050(4) 0.005(3) 0.013(3) 0.011(3)
C7 0.068(5) 0.051(4) 0.054(4) 0.003(3) 0.008(4) -0.004(3)
C8 0.050(4) 0.095(6) 0.056(5) -0.009(4) 0.002(3) 0.020(4)
C9 0.057(5) 0.060(5) 0.066(5) -0.011(4) -0.006(4) 0.021(4)
C10 0.061(5) 0.043(4) 0.056(4) -0.008(3) 0.006(3) 0.003(3)
C11 0.055(4) 0.043(3) 0.031(3) 0.001(3) 0.015(3) 0.002(3)
C12 0.061(4) 0.057(4) 0.037(3) -0.002(3) 0.018(3) 0.007(3)
C13 0.065(5) 0.064(4) 0.041(4) 0.003(3) 0.016(3) -0.009(4)
C14 0.051(4) 0.063(4) 0.050(4) 0.003(3) 0.021(3) 0.005(3)
C15 0.062(5) 0.054(4) 0.056(4) 0.007(3) 0.026(3) 0.009(3)
C16 0.057(4) 0.044(3) 0.045(4) 0.003(3) 0.015(3) -0.001(3)
C17 0.054(5) 0.114(7) 0.073(5) 0.016(5) 0.021(4) 0.013(5)
C18 0.031(3) 0.039(3) 0.048(4) -0.004(3) 0.013(3) -0.004(2)
C19 0.047(4) 0.051(4) 0.047(4) -0.011(3) 0.010(3) 0.002(3)
C20 0.041(3) 0.044(4) 0.073(5) -0.015(3) 0.011(3) -0.008(3)
C21 0.044(4) 0.035(4) 0.072(5) 0.001(3) 0.026(3) 0.004(3)
C22 0.061(4) 0.046(4) 0.042(4) 0.000(3) 0.018(3) -0.004(3)
C23 0.048(4) 0.041(3) 0.043(4) -0.007(3) 0.015(3) -0.002(3)
C24 0.059(5) 0.049(4) 0.097(6) 0.008(4) 0.032(4) -0.010(3)
C25 0.054(4) 0.048(3) 0.038(3) 0.003(3) 0.015(3) 0.004(3)
C26 0.046(4) 0.045(3) 0.035(3) 0.004(3) 0.015(3) -0.001(3)
C27 0.043(3) 0.036(3) 0.045(3) 0.000(3) 0.023(3) 0.003(3)
C28 0.045(4) 0.038(3) 0.052(4) 0.004(3) 0.017(3) 0.003(3)
C29 0.065(4) 0.052(4) 0.030(3) 0.008(3) 0.011(3) 0.001(3)
C30 0.068(5) 0.047(4) 0.037(4) 0.006(3) -0.002(3) -0.003(3)
C31 0.053(4) 0.061(4) 0.053(4) 0.004(3) 0.014(3) 0.014(4)
C32 0.054(4) 0.081(6) 0.064(5) 0.007(4) 0.011(3) 0.004(4)
C33 0.090(6) 0.052(4) 0.051(4) 0.011(3) -0.013(4) -0.016(4)
C34 0.048(4) 0.045(3) 0.038(3) 0.021(3) 0.029(3) 0.031(3)
C35 0.050(4) 0.050(4) 0.024(3) 0.000(3) 0.009(3) 0.000(3)
C36 0.059(4) 0.040(3) 0.045(4) -0.006(3) 0.013(3) -0.003(3)
C37 0.054(4) 0.056(4) 0.048(4) 0.001(3) 0.014(3) -0.008(3)
C38 0.056(4) 0.064(4) 0.038(4) 0.001(3) 0.024(3) -0.002(3)
C39 0.068(5) 0.043(4) 0.043(4) 0.000(3) 0.024(3) 0.004(3)
C40 0.057(4) 0.045(4) 0.042(4) 0.001(3) 0.014(3) -0.004(3)
C41 0.053(4) 0.070(5) 0.071(5) 0.006(4) 0.027(4) 0.003(4)
C42 0.029(3) 0.036(3) 0.042(3) -0.003(3) 0.008(2) 0.000(2)
C43 0.050(4) 0.051(4) 0.040(4) -0.005(3) 0.013(3) 0.001(3)
C44 0.057(4) 0.047(4) 0.056(4) -0.015(3) 0.016(3) -0.014(3)
C45 0.044(4) 0.045(4) 0.053(4) 0.001(3) 0.012(3) 0.001(3)
C46 0.056(4) 0.043(3) 0.042(4) 0.004(3) 0.015(3) 0.004(3)
C47 0.046(3) 0.035(3) 0.039(3) -0.002(3) 0.013(3) 0.005(3)
C48 0.062(5) 0.058(4) 0.067(5) 0.005(3) 0.025(4) -0.015(3)

loop_
_atom_type_symbol
_atom_type_scat_dispersion_real
_atom_type_scat_dispersion_imag
_atom_type_scat_Cromer_Mann_a1
_atom_type_scat_Cromer_Mann_b1
_atom_type_scat_Cromer_Mann_a2
_atom_type_scat_Cromer_Mann_b2
_atom_type_scat_Cromer_Mann_a3
_atom_type_scat_Cromer_Mann_b3
_atom_type_scat_Cromer_Mann_a4
_atom_type_scat_Cromer_Mann_b4
_atom_type_scat_Cromer_Mann_c
_atom_type_scat_source
C 0.0033 0.0016 2.3100 20.8439 1.0200 10.2075 1.5886 0.5687 0.8650 51.6512 0.2156 'International Tables Vol C 4.2.6.8 and 6.1.1.4'
H 0.0000 0.0000 0.4930 10.5109 0.3229 26.1257 0.1402 3.1424 0.0408 57.7998 0.0030 'International Tables Vol C 4.2.6.8 and 6.1.1.4'
Br -0.2901 2.4595 17.1789 2.1723 5.2358 16.5796 5.6377 0.2609 3.9851 41.4328 2.9557 'International Tables Vol C 4.2.6.8 and 6.1.1.4'
N 0.0061 0.0033 12.2126 0.0057 3.1322 9.8933 2.0125 28.9975 1.1663 0.5826 -11.5290 'International Tables Vol C 4.2.6.8 and 6.1.1.4'
O 0.0106 0.0060 3.0485 13.2771 2.2868 5.7011 1.5463 0.3239 0.8670 32.9089 0.2508 'International Tables Vol C 4.2.6.8 and 6.1.1.4'
S 0.1246 0.1234 6.9053 1.4679 5.2034 22.2151 1.4379 0.2536 1.5863 56.1720 0.8669 'International Tables Vol C 4.2.6.8 and 6.1.1.4'

loop_
_exptl_crystal_face_index_h
_exptl_crystal_face_index_k
_exptl_crystal_face_index_l
_exptl_crystal_face_perp_dist
1 0 0 0.010
-1 0 0 0.020
0 0 1 0.040
0 0 -1 0.070
0 1 0 0.320
0 -1 0 0.280

loop_
_geom_angle_atom_site_label_1
_geom_angle_atom_site_label_2
_geom_angle_atom_site_label_3
_geom_angle
_geom_angle_publ_flag
O1 S1 O2 117.9(3) yes
O1 S1 N1 110.7(2) yes
O2 S1 N1 107.0(3) yes
O1 S1 C11 108.2(3) yes
O2 S1 C11 109.8(3) yes
N1 S1 C11 102.1(3) yes
O3 S2 O4 119.7(3) yes
O3 S2 N2 106.6(3) yes
O4 S2 N2 107.2(3) yes
O3 S2 C18 107.9(3) yes
O4 S2 C18 107.3(3) yes
N2 S2 C18 107.6(3) yes
O5 S3 O6 117.9(3) yes
O5 S3 N3 112.4(3) yes
O6 S3 N3 105.4(3) yes
O5 S3 C35 109.4(3) yes
O6 S3 C35 109.7(3) yes
N3 S3 C35 100.6(3) yes
O7 S4 O8 120.1(3) yes
O7 S4 N4 106.3(3) yes
O8 S4 N4 106.7(3) yes
O7 S4 C42 108.2(3) yes
O8 S4 C42 105.2(3) yes
N4 S4 C42 110.2(3) yes
S1 N1 C2 117.0(4) yes
S1 N1 C3 115.9(4) yes
C2 N1 C3 59.1(4) yes
S2 N2 C4 120.3(4) yes
S2 N2 H2 115.9 no
C4 N2 H2 117.0 no
S3 N3 C26 116.7(4) yes
S3 N3 C27 115.8(4) yes
C26 N3 C27 60.0(4) yes
S4 N4 C28 121.3(4) yes
S4 N4 H4 118.3 no
C28 N4 H4 117.7 no
C2 C1 C5 112.4(5) yes
C2 C1 H11 109.0 no
C5 C1 H11 108.2 no
C2 C1 H12 108.5 no
C5 C1 H12 110.2 no
H11 C1 H12 108.5 no
C1 C2 N1 116.5(5) yes
C1 C2 C3 124.6(5) yes
N1 C2 C3 60.9(4) yes
C1 C2 H21 113.6 no
N1 C2 H21 117.1 no
C3 C2 H21 114.2 no
N1 C3 C2 59.9(4) yes
N1 C3 C4 117.7(5) yes
C2 C3 C4 122.0(5) yes
N1 C3 H31 115.1 no
C2 C3 H31 117.4 no
C4 C3 H31 113.9 no
C3 C4 N2 107.1(5) yes
C3 C4 H41 110.3 no
N2 C4 H41 110.4 no
C3 C4 H42 110.1 no
N2 C4 H42 110.0 no
H41 C4 H42 108.9 no
C1 C5 C6 123.0(6) yes
C1 C5 C10 119.1(6) yes
C6 C5 C10 117.9(6) yes
Br1 C6 C5 120.6(5) yes
Br1 C6 C7 117.6(5) yes
C5 C6 C7 121.8(6) yes
C6 C7 C8 119.4(7) yes
C6 C7 H71 120.4 no
C8 C7 H71 120.3 no
C7 C8 C9 119.7(7) yes
C7 C8 H81 119.3 no
C9 C8 H81 121.0 no
C8 C9 C10 120.7(6) yes
C8 C9 H91 119.5 no
C10 C9 H91 119.8 no
C5 C10 C9 120.5(6) yes
C5 C10 H101 119.7 no
C9 C10 H101 119.8 no
S1 C11 C12 119.4(5) yes
S1 C11 C16 119.6(5) yes
C12 C11 C16 121.0(6) yes
C11 C12 C13 119.3(6) yes
C11 C12 H121 120.4 no
C13 C12 H121 120.3 no
C12 C13 C14 120.2(7) yes
C12 C13 H131 120.2 no
C14 C13 H131 119.6 no
C13 C14 C15 118.5(6) yes
C13 C14 C17 119.6(7) yes
C15 C14 C17 121.9(7) yes
C14 C15 C16 122.2(6) yes
C14 C15 H151 119.5 no
C16 C15 H151 118.3 no
C15 C16 C11 118.8(6) yes
C15 C16 H161 119.5 no
C11 C16 H161 121.6 no
C14 C17 H171 109.9 no
C14 C17 H172 110.1 no
H171 C17 H172 108.4 no
C14 C17 H173 110.8 no
H171 C17 H173 108.8 no
H172 C17 H173 108.7 no
S2 C18 C19 120.9(5) yes
S2 C18 C23 119.4(4) yes
C19 C18 C23 119.7(6) yes
C18 C19 C20 120.2(6) yes
C18 C19 H191 119.5 no
C20 C19 H191 120.3 no
C19 C20 C21 120.6(6) yes
C19 C20 H201 119.8 no
C21 C20 H201 119.6 no
C20 C21 C22 118.3(5) yes
C20 C21 C24 120.2(6) yes
C22 C21 C24 121.5(6) yes
C21 C22 C23 121.1(6) yes
C21 C22 H221 120.3 no
C23 C22 H221 118.6 no
C18 C23 C22 120.1(6) yes
C18 C23 H231 121.3 no
C22 C23 H231 118.6 no
C21 C24 H241 109.5 no
C21 C24 H242 110.5 no
H241 C24 H242 108.4 no
C21 C24 H243 109.4 no
H241 C24 H243 109.8 no
H242 C24 H243 109.1 no
C26 C25 C29 112.6(5) yes
C26 C25 H251 109.6 no
C29 C25 H251 107.5 no
C26 C25 H252 108.7 no
C29 C25 H252 108.9 no
H251 C25 H252 109.5 no
C25 C26 N3 116.6(5) yes
C25 C26 C27 125.8(5) yes
N3 C26 C27 60.6(4) yes
C25 C26 H261 114.8 no
N3 C26 H261 113.0 no
C27 C26 H261 114.3 no
N3 C27 C26 59.4(3) yes
N3 C27 C28 115.6(5) yes
C26 C27 C28 124.0(5) yes
N3 C27 H271 113.0 no
C26 C27 H271 116.9 no
C28 C27 H271 115.0 no
C27 C28 N4 108.2(5) yes
C27 C28 H281 110.2 no
N4 C28 H281 108.7 no
C27 C28 H282 111.5 no
N4 C28 H282 110.3 no
H281 C28 H282 107.9 no
C25 C29 C30 123.9(6) yes
C25 C29 C34 119.1(5) yes
C30 C29 C34 117.0(6) yes
Br2 C30 C29 120.8(5) yes
Br2 C30 C31 116.4(5) yes
C29 C30 C31 122.8(6) yes
C30 C31 C32 119.1(7) yes
C30 C31 H311 118.7 no
C32 C31 H311 122.2 no
C31 C32 C33 118.4(7) yes
C31 C32 H321 120.7 no
C33 C32 H321 120.9 no
C32 C33 C34 126.8(7) yes
C32 C33 H331 116.9 no
C34 C33 H331 116.3 no
C29 C34 C33 115.6(6) yes
C29 C34 H341 118.3 no
C33 C34 H341 126.0 no
S3 C35 C36 120.3(5) yes
S3 C35 C40 119.6(5) yes
C36 C35 C40 120.1(6) yes
C35 C36 C37 119.8(6) yes
C35 C36 H361 119.8 no
C37 C36 H361 120.4 no
C36 C37 C38 121.5(6) yes
C36 C37 H371 118.5 no
C38 C37 H371 119.9 no
C37 C38 C39 118.3(6) yes
C37 C38 C41 121.2(6) yes
C39 C38 C41 120.5(6) yes
C38 C39 C40 121.7(6) yes
C38 C39 H391 119.2 no
C40 C39 H391 119.1 no
C35 C40 C39 118.5(6) yes
C35 C40 H401 121.4 no
C39 C40 H401 120.1 no
C38 C41 H411 108.8 no
C38 C41 H412 109.4 no
H411 C41 H412 109.2 no
C38 C41 H413 110.3 no
H411 C41 H413 108.8 no
H412 C41 H413 110.3 no
S4 C42 C43 120.7(4) yes
S4 C42 C47 119.2(4) yes
C43 C42 C47 120.0(5) yes
C42 C43 C44 119.7(6) yes
C42 C43 H431 119.7 no
C44 C43 H431 120.5 no
C43 C44 C45 121.0(5) yes
C43 C44 H441 118.8 no
C45 C44 H441 120.2 no
C44 C45 C46 118.0(6) yes
C44 C45 C48 120.7(6) yes
C46 C45 C48 121.3(6) yes
C45 C46 C47 121.9(6) yes
C45 C46 H461 119.3 no
C47 C46 H461 118.8 no
C42 C47 C46 119.2(5) yes
C42 C47 H471 119.2 no
C46 C47 H471 121.7 no
C45 C48 H481 109.3 no
C45 C48 H482 111.7 no
H481 C48 H482 107.8 no
C45 C48 H483 110.7 no
H481 C48 H483 107.9 no
H482 C48 H483 109.3 no

loop_
_geom_bond_atom_site_label_1
_geom_bond_atom_site_label_2
_geom_bond_distance
_geom_bond_publ_flag
Br1 C6 1.895(6) yes
Br2 C30 1.912(7) yes
S1 O1 1.444(4) yes
S1 O2 1.430(4) yes
S1 N1 1.658(5) yes
S1 C11 1.754(6) yes
S2 O3 1.428(5) yes
S2 O4 1.429(5) yes
S2 N2 1.615(5) yes
S2 C18 1.766(6) yes
S3 O5 1.439(4) yes
S3 O6 1.436(5) yes
S3 N3 1.662(5) yes
S3 C35 1.740(6) yes
S4 O7 1.420(4) yes
S4 O8 1.433(4) yes
S4 N4 1.612(5) yes
S4 C42 1.765(6) yes
N1 C2 1.494(7) yes
N1 C3 1.508(7) yes
N2 C4 1.453(8) yes
N2 H2 0.848 no
N3 C26 1.479(7) yes
N3 C27 1.497(7) yes
N4 C28 1.463(7) yes
N4 H4 0.850 no
C1 C2 1.512(9) yes
C1 C5 1.505(9) yes
C1 H11 0.972 no
C1 H12 0.958 no
C2 C3 1.482(8) yes
C2 H21 0.974 no
C3 C4 1.511(8) yes
C3 H31 0.997 no
C4 H41 0.963 no
C4 H42 0.969 no
C5 C6 1.371(9) yes
C5 C10 1.412(9) yes
C6 C7 1.407(9) yes
C7 C8 1.368(10) yes
C7 H71 0.925 no
C8 C9 1.397(11) yes
C8 H81 0.920 no
C9 C10 1.370(10) yes
C9 H91 0.927 no
C10 H101 0.996 no
C11 C12 1.389(9) yes
C11 C16 1.371(8) yes
C12 C13 1.382(9) yes
C12 H121 0.919 no
C13 C14 1.402(9) yes
C13 H131 0.930 no
C14 C15 1.369(10) yes
C14 C17 1.506(9) yes
C15 C16 1.376(9) yes
C15 H151 0.928 no
C16 H161 0.918 no
C17 H171 0.948 no
C17 H172 0.961 no
C17 H173 0.957 no
C18 C19 1.370(8) yes
C18 C23 1.388(8) yes
C19 C20 1.382(9) yes
C19 H191 0.933 no
C20 C21 1.380(9) yes
C20 H201 0.925 no
C21 C22 1.396(9) yes
C21 C24 1.511(9) yes
C22 C23 1.358(8) yes
C22 H221 0.923 no
C23 H231 0.920 no
C24 H241 0.964 no
C24 H242 0.959 no
C24 H243 0.966 no
C25 C26 1.499(8) yes
C25 C29 1.517(9) yes
C25 H251 0.979 no
C25 H252 0.961 no
C26 C27 1.488(8) yes
C26 H261 0.984 no
C27 C28 1.517(8) yes
C27 H271 0.983 no
C28 H281 0.964 no
C28 H282 0.966 no
C29 C30 1.382(9) yes
C29 C34 1.532(9) yes
C30 C31 1.377(9) yes
C31 C32 1.371(10) yes
C31 H311 0.930 no
C32 C33 1.412(11) yes
C32 H321 0.939 no
C33 C34 1.271(9) yes
C33 H331 0.920 no
C34 H341 0.902 no
C35 C36 1.378(8) yes
C35 C40 1.405(9) yes
C36 C37 1.379(9) yes
C36 H361 0.929 no
C37 C38 1.382(9) yes
C37 H371 0.922 no
C38 C39 1.382(9) yes
C38 C41 1.489(9) yes
C39 C40 1.387(9) yes
C39 H391 0.926 no
C40 H401 0.920 no
C41 H411 0.958 no
C41 H412 0.952 no
C41 H413 0.951 no
C42 C43 1.391(8) yes
C42 C47 1.382(8) yes
C43 C44 1.385(8) yes
C43 H431 0.923 no
C44 C45 1.385(9) yes
C44 H441 0.920 no
C45 C46 1.392(8) yes
C45 C48 1.491(9) yes
C46 C47 1.378(8) yes
C46 H461 0.933 no
C47 H471 0.937 no
C48 H481 0.960 no
C48 H482 0.942 no
C48 H483 0.942 no

loop_
_geom_contact_atom_site_label_1
_geom_contact_atom_site_label_2
_geom_contact_distance
_geom_contact_site_symmetry_2
_geom_contact_publ_flag
Br1 O6 3.426(6) 2_656 no
Br1 N3 3.476(5) 2_656 no
O1 N4 3.004(6) . no
O2 C34 3.581(8) 2_646 no
O3 C48 3.455(8) 2_556 no
O4 C24 3.54(1) 2_557 no
O4 C39 3.576(8) 2_656 no
O5 C40 3.455(7) 2_655 no
O5 C39 3.467(7) 2_655 no
O6 N2 2.906(6) 1_554 no
O7 C20 3.495(7) 2_556 no
O7 C24 3.579(9) 2_556 no
O8 C15 3.262(8) 2_656 no
O8 C20 3.502(7) 2_556 no
C1 C40 3.576(8) 1_556 no
C6 C37 3.587(9) 1_556 no
C11 C25 3.568(9) . no
C12 C25 3.437(9) . no
C13 C25 3.545(8) . no
C14 C29 3.518(8) . no
C23 C24 3.48(1) 2_557 no
C47 C48 3.58(1) 2_556 no

loop_
_geom_hbond_atom_site_label_D
_geom_hbond_atom_site_label_H
_geom_hbond_atom_site_label_A
_geom_hbond_site_symmetry_A
_geom_hbond_angle_DHA
_geom_hbond_distance_DH
_geom_hbond_distance_HA
_geom_hbond_distance_DA
_geom_hbond_publ_flag
N2 H2 O6 1_556 165 0.85 2.08 2.906(9) yes
N4 H4 O1 . 161 0.85 2.19 3.004(9) yes

loop_
_geom_torsion_atom_site_label_1
_geom_torsion_atom_site_label_2
_geom_torsion_atom_site_label_3
_geom_torsion_atom_site_label_4
_geom_torsion
_geom_torsion_publ_flag
Br1 C6 C5 C1 0.1(8) no
Br1 C6 C5 C10 178.4(5) no
Br1 C6 C7 C8 -178.5(5) no
Br2 C30 C29 C25 -3.4(8) no
Br2 C30 C29 C34 176.3(4) no
Br2 C30 C31 C32 -179.6(5) no
S1 N1 C2 C1 -137.8(5) no
S1 N1 C2 C3 105.4(4) no
S1 N1 C3 C2 -107.3(4) no
S1 N1 C3 C4 139.8(4) no
S1 C11 C12 C13 180.0(5) no
S1 C11 C16 C15 -179.5(5) no
S2 N2 C4 C3 103.0(5) no
S2 C18 C19 C20 -178.5(4) no
S2 C18 C23 C22 177.6(5) no
S3 N3 C26 C25 -136.2(5) no
S3 N3 C26 C27 105.8(5) no
S3 N3 C27 C26 -107.3(4) no
S3 N3 C27 C28 136.8(4) no
S3 C35 C36 C37 177.3(5) no
S3 C35 C40 C39 -177.7(4) no
S4 N4 C28 C27 106.6(5) no
S4 C42 C43 C44 -173.1(5) no
S4 C42 C47 C46 171.6(4) no
O1 S1 N1 C2 -40.8(4) no
O1 S1 N1 C3 26.0(4) no
O1 S1 C11 C12 28.9(6) no
O1 S1 C11 C16 -150.2(5) no
O2 S1 N1 C2 -170.6(4) no
O2 S1 N1 C3 -103.7(4) no
O2 S1 C11 C12 158.9(5) no
O2 S1 C11 C16 -20.2(6) no
O3 S2 N2 C4 -32.1(5) no
O3 S2 C18 C19 8.2(6) no
O3 S2 C18 C23 -171.0(5) no
O4 S2 N2 C4 -161.5(5) no
O4 S2 C18 C19 138.5(5) no
O4 S2 C18 C23 -40.8(5) no
O5 S3 N3 C26 -26.1(5) no
O5 S3 N3 C27 41.6(5) no
O5 S3 C35 C36 11.5(6) no
O5 S3 C35 C40 -169.4(5) no
O6 S3 N3 C26 -155.8(4) no
O6 S3 N3 C27 -88.1(4) no
O6 S3 C35 C36 142.3(5) no
O6 S3 C35 C40 -38.6(6) no
O7 S4 N4 C28 -27.3(5) no
O7 S4 C42 C43 6.1(6) no
O7 S4 C42 C47 -170.0(5) no
O8 S4 N4 C28 -156.6(4) no
O8 S4 C42 C43 135.7(5) no
O8 S4 C42 C47 -40.5(5) no
N1 S1 C11 C12 -87.8(5) no
N1 S1 C11 C16 93.0(5) no
N1 C2 C1 C5 84.7(6) no
N1 C2 C3 C4 105.7(6) no
N1 C3 C2 C1 -103.6(6) no
N1 C3 C4 N2 158.3(4) no
N2 S2 C18 C19 -106.4(5) no
N2 S2 C18 C23 74.3(5) no
N2 C4 C3 C2 88.1(6) no
N3 S3 C35 C36 -107.0(5) no
N3 S3 C35 C40 72.1(5) no
N3 C26 C25 C29 78.0(7) no
N3 C26 C27 C28 102.0(6) no
N3 C27 C26 C25 -103.1(7) no
N3 C27 C28 N4 172.2(4) no
N4 S4 C42 C43 -109.7(5) no
N4 S4 C42 C47 74.1(5) no
N4 C28 C27 C26 103.1(6) no
C1 C2 N1 C3 116.7(6) no
C1 C2 C3 C4 2.1(9) no
C1 C5 C6 C7 -179.0(6) no
C1 C5 C10 C9 179.1(6) no
C2 N1 S1 C11 74.1(4) no
C2 N1 C3 C4 -112.8(5) no
C2 C1 C5 C6 84.8(7) no
C2 C1 C5 C10 -93.4(7) no
C3 N1 S1 C11 141.0(4) no
C3 C2 C1 C5 156.2(6) no
C4 N2 S2 C18 83.3(5) no
C5 C6 C7 C8 1(1) no
C5 C10 C9 C8 -1(1) no
C6 C5 C10 C9 1(1) no
C6 C7 C8 C9 -1(1) no
C7 C6 C5 C10 -0.8(9) no
C7 C8 C9 C10 1(1) no
C11 C12 C13 C14 -0.3(9) no
C11 C16 C15 C14 -1(1) no
C12 C11 C16 C15 1.3(9) no
C12 C13 C14 C15 1.0(9) no
C12 C13 C14 C17 -179.9(6) no
C13 C12 C11 C16 -0.9(9) no
C13 C14 C15 C16 -1(1) no
C16 C15 C14 C17 -179.6(7) no
C18 C19 C20 C21 1.1(9) no
C18 C23 C22 C21 0.6(9) no
C19 C18 C23 C22 -1.6(9) no
C19 C20 C21 C22 -2.1(9) no
C19 C20 C21 C24 177.4(6) no
C20 C19 C18 C23 0.8(9) no
C20 C21 C22 C23 1.2(9) no
C23 C22 C21 C24 -178.2(6) no
C25 C26 N3 C27 118.0(6) no
C25 C26 C27 C28 -1(1) no
C25 C29 C30 C31 177.4(6) no
C25 C29 C34 C33 -174.7(6) no
C26 N3 S3 C35 90.2(5) no
C26 N3 C27 C28 -115.9(5) no
C26 C25 C29 C30 -97.2(7) no
C26 C25 C29 C34 83.2(7) no
C27 N3 S3 C35 157.9(4) no
C27 C26 C25 C29 149.6(6) no
C28 N4 S4 C42 89.8(5) no
C29 C30 C31 C32 -0(1) no
C29 C34 C33 C32 -5(1) no
C30 C29 C34 C33 5.7(8) no
C30 C31 C32 C33 1(1) no
C31 C30 C29 C34 -3.0(9) no
C31 C32 C33 C34 2(1) no
C35 C36 C37 C38 -0.0(9) no
C35 C40 C39 C38 0.8(9) no
C36 C35 C40 C39 1.4(9) no
C36 C37 C38 C39 2.2(9) no
C36 C37 C38 C41 -178.9(6) no
C37 C36 C35 C40 -1.8(9) no
C37 C38 C39 C40 -2.6(9) no
C40 C39 C38 C41 178.5(6) no
C42 C43 C44 C45 0.7(9) no
C42 C47 C46 C45 2.5(9) no
C43 C42 C47 C46 -4.6(8) no
C43 C44 C45 C46 -2.7(9) no
C43 C44 C45 C48 176.1(6) no
C44 C43 C42 C47 3.0(9) no
C44 C45 C46 C47 1.1(9) no
C47 C46 C45 C48 -177.6(6) no
